data_7122025
loop_
_publ_author_name
'Goodwin, Conrad A. P.'
'Reta, Daniel'
'Ortu, Fabrizio'
'Liu, Jingjing'
'Chilton, Nicholas F.'
'Mills, David P.'

_publ_section_title
;
 Terbocenium: completing a heavy lanthanide metallocenium cation family
 with an alternative anion abstraction strategy.
;
_journal_issue 66
_journal_name_full 'Chemical communications (Cambridge, England)'
_journal_page_first 9182
_journal_page_last 9185
_journal_paper_doi 10.1039/c8cc05261a
_journal_volume 54
_journal_year 2018
_chemical_formula_moiety 'C12 H34.54 B2.64 I0.36 O3 Tb'
_chemical_formula_sum 'C12 H34.54 B2.63 I0.37 O3 Tb'
_chemical_formula_weight 460.66
_chemical_name_systematic '[Tb(BH4)3(THF)3]'
_chemical_properties_physical Air-sensitive,Moisture-sensitive,Oxygen-sensitive
_space_group_crystal_system orthorhombic
_space_group_IT_number 60
_space_group_name_Hall '-P 2n 2ab'
_space_group_name_H-M_alt 'P b c n'
_symmetry_space_group_name_Hall '-P 2n 2ab'
_symmetry_space_group_name_H-M 'P b c n'
_atom_sites_solution_hydrogens mixed
_atom_sites_solution_primary direct
_audit_creation_date 2017-11-20
_audit_creation_method
;
Olex2 1.2
(compiled 2017.08.10 svn.r3458 for OlexSys, GUI svn.r5381)
;
_audit_update_record
;
2018-05-21 deposited with the CCDC.
2018-07-24 downloaded from the CCDC.
;
_cell_angle_alpha 90
_cell_angle_beta 90
_cell_angle_gamma 90
_cell_formula_units_Z 4
_cell_length_a 9.1844(2)
_cell_length_b 14.3006(3)
_cell_length_c 14.7076(4)
_cell_measurement_reflns_used 8710
_cell_measurement_temperature 149.95(10)
_cell_measurement_theta_max 29.8080
_cell_measurement_theta_min 2.1950
_cell_volume 1931.73(8)
_computing_cell_refinement 'CrysAlisPro 1.171.39.27b (Rigaku OD, 2015)'
_computing_data_collection 'CrysAlisPro 1.171.39.27b (Rigaku OD, 2015)'
_computing_data_reduction 'CrysAlisPro 1.171.39.27b (Rigaku OD, 2015)'
_computing_molecular_graphics 'Olex2 (Dolomanov et al., 2009)'
_computing_publication_material 'Olex2 (Dolomanov et al., 2009)'
_computing_structure_refinement 'ShelXL (Sheldrick, 2015)'
_computing_structure_solution 'ShelXS (Sheldrick, 2008)'
_diffrn_ambient_environment N~2~
_diffrn_ambient_temperature 149.95(10)
_diffrn_detector 'CCD plate'
_diffrn_measured_fraction_theta_full 0.995
_diffrn_measured_fraction_theta_max 0.995
_diffrn_measurement_details
;
List of Runs (angles in degrees, time in seconds):

  # Type    Start    End  Width  t~exp~   \w     \q     \k     \f   Frames
#--------------------------------------------------------------------------
  1  \w     -6.00  21.00   0.50    2.00    --   -7.80  21.00 -15.00   54
  2  \w    -43.00 -18.00   0.50    2.00    --   -7.80 -21.00 178.00   50
  3  \w    -94.00  31.00   0.50    2.00    --   -7.80 -38.00  30.00  250
  4  \w    -39.00  58.00   0.50    2.00    --   -7.80  57.00-150.00  194
;
_diffrn_measurement_device 'four-circle diffractometer'
_diffrn_measurement_device_type 'XtaLAB AFC11 (RINC): Kappa single'
_diffrn_measurement_method '\w scans'
_diffrn_orient_matrix_type 'CrysAlisPro convention (1999,Acta A55,543-557)'
_diffrn_orient_matrix_UB_11 -0.0273237000
_diffrn_orient_matrix_UB_12 0.0026061000
_diffrn_orient_matrix_UB_13 -0.0450381000
_diffrn_orient_matrix_UB_21 -0.0691189000
_diffrn_orient_matrix_UB_22 0.0134569000
_diffrn_orient_matrix_UB_23 0.0170663000
_diffrn_orient_matrix_UB_31 0.0210514000
_diffrn_orient_matrix_UB_32 0.0476628000
_diffrn_orient_matrix_UB_33 -0.0023407000
_diffrn_radiation_monochromator graphite
_diffrn_radiation_probe x-ray
_diffrn_radiation_type MoK\a
_diffrn_radiation_wavelength 0.71073
_diffrn_reflns_av_R_equivalents 0.0220
_diffrn_reflns_av_unetI/netI 0.0118
_diffrn_reflns_Laue_measured_fraction_full 0.995
_diffrn_reflns_Laue_measured_fraction_max 0.995
_diffrn_reflns_limit_h_max 11
_diffrn_reflns_limit_h_min -11
_diffrn_reflns_limit_k_max 16
_diffrn_reflns_limit_k_min -17
_diffrn_reflns_limit_l_max 17
_diffrn_reflns_limit_l_min -17
_diffrn_reflns_number 12868
_diffrn_reflns_point_group_measured_fraction_full 0.995
_diffrn_reflns_point_group_measured_fraction_max 0.995
_diffrn_reflns_theta_full 25.242
_diffrn_reflns_theta_max 25.349
_diffrn_reflns_theta_min 2.849
_diffrn_source 'fine-focus sealed X-ray tube'
_diffrn_source_type 'Enhance (Mo) X-ray Source'
_exptl_absorpt_coefficient_mu 4.244
_exptl_absorpt_correction_T_max 1.000
_exptl_absorpt_correction_T_min 0.313
_exptl_absorpt_correction_type gaussian
_exptl_absorpt_process_details
;
CrysAlisPro 1.171.39.27b (Rigaku Oxford Diffraction, 2015)
Numerical absorption correction based on gaussian integration over
            a multifaceted crystal model
Empirical absorption correction using spherical harmonics,
 implemented in SCALE3 ABSPACK scaling algorithm.
;
_exptl_crystal_colour 'clear colourless'
_exptl_crystal_colour_lustre clear
_exptl_crystal_colour_primary colourless
_exptl_crystal_density_diffrn 1.584
_exptl_crystal_description block
_exptl_crystal_F_000 912
_exptl_crystal_recrystallization_method 'Re-crystallisation from solvent: THF'
_exptl_crystal_size_max 0.493
_exptl_crystal_size_mid 0.293
_exptl_crystal_size_min 0.242
_refine_diff_density_max 0.574
_refine_diff_density_min -0.673
_refine_diff_density_rms 0.073
_refine_ls_extinction_method none
_refine_ls_goodness_of_fit_ref 1.276
_refine_ls_hydrogen_treatment mixed
_refine_ls_matrix_type full
_refine_ls_number_parameters 121
_refine_ls_number_reflns 1762
_refine_ls_number_restraints 113
_refine_ls_restrained_S_all 1.307
_refine_ls_R_factor_all 0.0273
_refine_ls_R_factor_gt 0.0267
_refine_ls_shift/su_max 0.000
_refine_ls_shift/su_mean 0.000
_refine_ls_structure_factor_coef Fsqd
_refine_ls_weighting_details 'w=1/[\s^2^(Fo^2^)+6.1771P] where P=(Fo^2^+2Fc^2^)/3'
_refine_ls_weighting_scheme calc
_refine_ls_wR_factor_gt 0.0537
_refine_ls_wR_factor_ref 0.0539
_reflns_Friedel_coverage 0.000
_reflns_number_gt 1731
_reflns_number_total 1762
_reflns_threshold_expression 'I > 2\s(I)'
_cod_data_source_file c8cc05261a2.cif
_cod_data_source_block 1-Tb
_cod_depositor_comments 'Adding full bibliography for 7122025--7122029.cif.'
_cod_original_cell_volume 1931.72(8)
_cod_database_code 7122025
_manchester_internal_coll_name rdpm80
_manchester_internal_coll_client CAPG/FO/DPM
_manchester_internal_coll_type custom
_manchester_internal_coll_frame_time 2s
_manchester_internal_coll_frame_width 0.5
_manchester_internal_coll_frame_method '\w scans'
_manchester_internal_coll_user CAPG
_manchester_internal_coll_date 18/11/17
_manchester_internal_process_user CAPG/FO
_manchester_internal_process_date 20/11/17
_manchester_internal_solution_user CAPG/FO
_manchester_internal_solution_date 20/11/17
_manchester_internal_refinement_user CAPG/FO
_manchester_internal_refinement_date 20/11/17
_manchester_internal_validation_user FO
_manchester_internal_validation_date 20/11/17
_manchester_internal_archive_date 20/11/17
_shelx_shelxl_version_number 2017/1
_chemical_oxdiff_formula 'C11 H10 N O'
_chemical_oxdiff_usercomment FO/CAPG
_shelx_space_group_comment
;
The symmetry employed for this shelxl refinement is uniquely defined
by the following loop, which should always be used as a source of
symmetry information in preference to the above space-group names.
They are only intended as comments.
;
_reflns_odcompleteness_completeness 99.43
_reflns_odcompleteness_iscentric 1
_reflns_odcompleteness_theta 26.32
_olex2_refinement_description
;
1. Fixed Uiso
 At 1.2 times of:
  All C(H,H) groups
 At 1.5 times of:
  All I(H) groups
2. Restrained distances
 B2-H2A = B2-H2B
 1.1 with sigma of 0.02
 B1-H1D = B1-H1A = B1-H1B = B1-H1C
 1.1 with sigma of 0.02
 H1D-H1A
 1.5 with sigma of 0.02
 H1D-H1C
 1.5 with sigma of 0.02
 H1A-H1B
 1.5 with sigma of 0.02
 H1D-H1B
 1.5 with sigma of 0.02
 Tb1-B1 \\sim Tb1-B2
 with sigma of 0.02
 Tb1-H1B \\sim Tb1-H1A \\sim Tb1-H1D
 with sigma of 0.02
 H1C-H1A \\sim H1C-H1B \\sim H1C-H1D
 with sigma of 0.02
3. Uiso/Uaniso restraints and constraints
B1 \\sim I2A: within 2A with sigma of 0.01 and sigma for terminal atoms of 0.02
4. Rigid body (RIGU) restrains
 All non-hydrogen atoms
 with sigma for 1-2 distances of 0.004 and sigma for 1-3 distances of 0.004
5. Others
 Sof(I2A)=1-FVAR(1)
 Sof(H1A)=Sof(H1B)=Sof(H1D)=Sof(B1)=Sof(H1C)=FVAR(1)
6.a Secondary CH2 refined with riding coordinates:
 C1(H1E,H1F), C2(H2C,H2D), C3(H3A,H3B), C4(H4A,H4B), C5(H5A,H5B), C6(H6A,H6B)
;
_olex2_exptl_crystal_mounting_method 'in fomblin oil on micromount'
_olex2_submission_special_instructions 'No special instructions were received'
_oxdiff_exptl_absorpt_empirical_details
;
Empirical correction (ABSPACK) includes:
- Absorption correction using spherical harmonics
- Frame scaling
;
_oxdiff_exptl_absorpt_empirical_full_max 2.132
_oxdiff_exptl_absorpt_empirical_full_min 0.646

loop_
_space_group_symop_operation_xyz
'x, y, z'
'-x+1/2, -y+1/2, z+1/2'
'x+1/2, -y+1/2, -z'
'-x, y, -z+1/2'
'-x, -y, -z'
'x-1/2, y-1/2, -z-1/2'
'-x-1/2, y-1/2, z'
'x, -y, z-1/2'

loop_
_atom_site_label
_atom_site_type_symbol
_atom_site_fract_x
_atom_site_fract_y
_atom_site_fract_z
_atom_site_U_iso_or_equiv
_atom_site_adp_type
_atom_site_occupancy
_atom_site_site_symmetry_order
_atom_site_calc_flag
_atom_site_refinement_flags_posn
_atom_site_refinement_flags_adp
_atom_site_refinement_flags_occupancy
_atom_site_disorder_assembly
_atom_site_disorder_group
Tb1 Tb 0.500000 0.15286(2) 0.750000 0.02606(10) Uani 1 2 d DS TU P . .
H1A H 0.405(3) 0.176(3) 0.6016(17) 0.059(19) Uiso 0.8179(16) 1 d D . . A 1
H1B H 0.320(4) 0.0959(15) 0.648(3) 0.07(2) Uiso 0.8179(16) 1 d D . . A 1
H1D H 0.285(3) 0.197(3) 0.671(2) 0.07(2) Uiso 0.8179(16) 1 d D . . A 1
O1 O 0.6918(3) 0.11988(18) 0.64833(17) 0.0299(6) Uani 1 1 d . U . . .
O2 O 0.500000 -0.0174(2) 0.750000 0.0351(9) Uani 1 2 d S TU P A .
C1 C 0.7105(5) 0.1570(4) 0.5560(3) 0.0458(12) Uani 1 1 d . U . . .
H1E H 0.703374 0.224711 0.556230 0.055 Uiso 1 1 calc R . . . .
H1F H 0.636392 0.132170 0.515722 0.055 Uiso 1 1 calc R . . . .
C2 C 0.8593(5) 0.1267(4) 0.5257(3) 0.0490(12) Uani 1 1 d . U . . .
H2C H 0.859073 0.110137 0.461717 0.059 Uiso 1 1 calc R . . . .
H2D H 0.930261 0.175822 0.535668 0.059 Uiso 1 1 calc R . . . .
C3 C 0.8920(6) 0.0431(4) 0.5836(3) 0.0524(13) Uani 1 1 d . U . . .
H3A H 0.852487 -0.013425 0.556700 0.063 Uiso 1 1 calc R . . . .
H3B H 0.996175 0.035409 0.591646 0.063 Uiso 1 1 calc R . . . .
C4 C 0.8201(5) 0.0642(3) 0.6710(3) 0.0437(11) Uani 1 1 d . U . . .
H4A H 0.791929 0.006908 0.701657 0.052 Uiso 1 1 calc R . . . .
H4B H 0.884972 0.099112 0.710455 0.052 Uiso 1 1 calc R . . . .
C5 C 0.5178(6) -0.0774(3) 0.8293(3) 0.0514(12) Uani 1 1 d . U . . .
H5A H 0.455217 -0.056898 0.878525 0.062 Uiso 1 1 calc R . . A .
H5B H 0.617970 -0.076582 0.850179 0.062 Uiso 1 1 calc R . . . .
C6 C 0.4758(7) -0.1731(3) 0.7982(4) 0.0683(17) Uani 1 1 d . U . . .
H6A H 0.525729 -0.220985 0.833017 0.082 Uiso 1 1 calc R . . . .
H6B H 0.371571 -0.182752 0.802877 0.082 Uiso 1 1 calc R . . . .
B2 B 0.500000 0.3440(4) 0.750000 0.0320(13) Uani 1 2 d DS TU P A .
H2B H 0.567(6) 0.392(3) 0.788(4) 0.10(2) Uiso 1 1 d D . . . .
B1 B 0.302(2) 0.1566(10) 0.6157(11) 0.036(4) Uani 0.8179(16) 1 d D U . A 1
H1C H 0.225(3) 0.163(2) 0.571(2) 0.08(2) Uiso 0.8179(16) 1 d D . . A 1
I2A I 0.3051(5) 0.1324(3) 0.5984(3) 0.0401(10) Uani 0.1821(16) 1 d . U . A 2
H2A H 0.440(5) 0.298(3) 0.794(3) 0.060 Uiso 1 1 d DR . . . .

loop_
_atom_site_aniso_label
_atom_site_aniso_U_11
_atom_site_aniso_U_22
_atom_site_aniso_U_33
_atom_site_aniso_U_23
_atom_site_aniso_U_13
_atom_site_aniso_U_12
Tb1 0.02863(15) 0.02110(13) 0.02845(15) 0.000 0.00803(11) 0.000
O1 0.0322(14) 0.0371(14) 0.0204(13) 0.0077(11) 0.0061(11) 0.0106(12)
O2 0.054(2) 0.0209(17) 0.031(2) 0.000 -0.0034(19) 0.000
C1 0.049(3) 0.068(3) 0.020(2) 0.017(2) 0.0126(18) 0.017(2)
C2 0.048(3) 0.063(3) 0.036(2) 0.005(2) 0.014(2) 0.016(2)
C3 0.050(3) 0.061(3) 0.046(3) 0.005(2) 0.015(2) 0.023(2)
C4 0.038(2) 0.053(3) 0.040(2) 0.008(2) 0.0072(19) 0.023(2)
C5 0.070(3) 0.035(2) 0.049(3) 0.019(2) -0.007(3) -0.003(2)
C6 0.063(4) 0.032(2) 0.110(5) 0.020(3) -0.007(4) -0.004(2)
B2 0.041(3) 0.025(3) 0.029(3) 0.000 0.004(3) 0.000
B1 0.033(4) 0.024(6) 0.052(8) 0.010(4) -0.007(5) 0.015(4)
I2A 0.0365(13) 0.046(2) 0.0377(14) 0.0102(14) -0.0069(10) -0.0039(15)

loop_
_atom_type_symbol
_atom_type_description
_atom_type_scat_dispersion_real
_atom_type_scat_dispersion_imag
_atom_type_scat_source
C C 0.0033 0.0016 'International Tables Vol C Tables 4.2.6.8 and 6.1.1.4'
H H 0.0000 0.0000 'International Tables Vol C Tables 4.2.6.8 and 6.1.1.4'
B B 0.0013 0.0007 'International Tables Vol C Tables 4.2.6.8 and 6.1.1.4'
I I -0.4742 1.8119 'International Tables Vol C Tables 4.2.6.8 and 6.1.1.4'
O O 0.0106 0.0060 'International Tables Vol C Tables 4.2.6.8 and 6.1.1.4'
Tb Tb -0.1723 4.1537 'International Tables Vol C Tables 4.2.6.8 and 6.1.1.4'

loop_
_exptl_crystal_face_index_h
_exptl_crystal_face_index_k
_exptl_crystal_face_index_l
_exptl_crystal_face_perp_dist
12 -8 0 0.1820
-7 -16 1 0.1753
5 -18 1 0.1673
-2 20 -1 0.1735
-13 5 0 0.2017
11 2 -10 0.1237
10 -6 -10 0.1136
-11 5 11 0.1458
-6 -17 4 0.1681
4 13 15 0.1912
-1 4 -20 0.2021
3 19 -7 0.1481
4 19 1 0.1537
-3 -19 4 0.1382
-6 -11 -14 0.1985
-8 10 -13 0.2296
-11 10 -2 0.2065
-9 10 12 0.1310
-10 2 12 0.1489
-3 5 20 0.1215
5 -14 13 0.1760
9 10 11 0.2171
8 -6 15 0.2104
8 14 8 0.2013
9 3 -15 0.1053
8 -5 -15 0.0991
5 -14 -12 0.1523
6 6 -18 0.1280
4 -6 -19 0.1255
-5 9 17 0.1202
1 -4 20 0.1603
3 12 16 0.1847

loop_
_geom_angle_atom_site_label_1
_geom_angle_atom_site_label_2
_geom_angle_atom_site_label_3
_geom_angle
_geom_angle_site_symmetry_1
_geom_angle_site_symmetry_3
O1 Tb1 O1 156.93(13) 4_656 .
O1 Tb1 O2 78.47(6) . .
O1 Tb1 O2 78.47(6) 4_656 .
O1 Tb1 B2 101.53(6) 4_656 .
O1 Tb1 B2 101.53(6) . .
O1 Tb1 B1 92.5(4) 4_656 4_656
O1 Tb1 B1 88.0(5) 4_656 .
O1 Tb1 B1 88.0(5) . 4_656
O1 Tb1 B1 92.5(4) . .
O1 Tb1 I2A 90.36(12) 4_656 .
O1 Tb1 I2A 90.36(12) . 4_656
O1 Tb1 I2A 87.31(12) 4_656 4_656
O1 Tb1 I2A 87.31(12) . .
O2 Tb1 B2 180.0 . .
O2 Tb1 B1 91.1(3) . .
O2 Tb1 B1 91.1(3) . 4_656
O2 Tb1 I2A 84.17(8) . 4_656
O2 Tb1 I2A 84.17(8) . .
B2 Tb1 I2A 95.83(8) . 4_656
B2 Tb1 I2A 95.83(8) . .
B1 Tb1 B2 88.9(3) 4_656 .
B1 Tb1 B2 88.9(3) . .
B1 Tb1 B1 177.7(6) . 4_656
B1 Tb1 I2A 8.0(3) 4_656 4_656
B1 Tb1 I2A 173.9(5) . 4_656
I2A Tb1 I2A 168.34(17) . 4_656
C1 O1 Tb1 127.0(2) . .
C4 O1 Tb1 124.5(2) . .
C4 O1 C1 108.3(3) . .
C5 O2 Tb1 126.1(2) . .
C5 O2 Tb1 126.1(2) 4_656 .
C5 O2 C5 107.8(4) . 4_656
O1 C1 C2 106.1(3) . .
C3 C2 C1 104.2(4) . .
C4 C3 C2 104.0(4) . .
O1 C4 C3 105.9(3) . .
O2 C5 C6 105.4(4) . .
C6 C6 C5 102.4(4) 4_656 .

loop_
_geom_bond_atom_site_label_1
_geom_bond_atom_site_label_2
_geom_bond_distance
_geom_bond_site_symmetry_2
Tb1 O1 2.358(3) 4_656
Tb1 O1 2.358(2) .
Tb1 O2 2.434(3) .
Tb1 B2 2.733(6) .
Tb1 B1 2.686(14) .
Tb1 B1 2.686(14) 4_656
Tb1 I2A 2.874(4) .
Tb1 I2A 2.874(4) 4_656
O1 C1 1.468(4) .
O1 C4 1.461(5) .
O2 C5 1.457(5) .
O2 C5 1.457(5) 4_656
C1 C2 1.502(6) .
C2 C3 1.498(7) .
C3 C4 1.477(6) .
C5 C6 1.494(7) .
C6 C6 1.485(12) 4_656

loop_
_exptl_oxdiff_crystal_face_indexfrac_h
_exptl_oxdiff_crystal_face_indexfrac_k
_exptl_oxdiff_crystal_face_indexfrac_l
_exptl_oxdiff_crystal_face_x
_exptl_oxdiff_crystal_face_y
_exptl_oxdiff_crystal_face_z
12.0000 -8.0000 -0.0000 -0.3487 -0.9371 -0.1287
-7.0000 -16.0000 1.0000 0.1045 0.2856 -0.9123
5.0000 -18.0000 1.0000 -0.2286 -0.5708 -0.7550
-2.0000 20.0000 -1.0000 0.1518 0.3903 0.9135
-13.0000 5.0000 0.0000 0.3682 0.9658 -0.0354
11.0000 2.0000 -10.0000 0.1550 -0.9041 0.3503
10.0000 -6.0000 -10.0000 0.1615 -0.9426 -0.0521
-11.0000 5.0000 11.0000 -0.1818 1.0153 -0.0190
-6.0000 -17.0000 4.0000 -0.0605 0.2542 -0.9459
4.0000 13.0000 15.0000 -0.7510 0.1545 0.6687
-1.0000 4.0000 -20.0000 0.9385 -0.2184 0.2164
3.0000 19.0000 -7.0000 0.2828 -0.0711 0.9851
4.0000 19.0000 1.0000 -0.1048 -0.0037 0.9875
-3.0000 -19.0000 4.0000 -0.1477 0.0199 -0.9781
-6.0000 -11.0000 -14.0000 0.7658 0.0278 -0.6178
-8.0000 10.0000 -13.0000 0.8301 0.4657 0.3386
-11.0000 10.0000 -2.0000 0.4167 0.8607 0.2497
-9.0000 10.0000 12.0000 -0.2685 0.9614 0.2591
-10.0000 2.0000 12.0000 -0.2620 0.9229 -0.1433
-3.0000 5.0000 20.0000 -0.8058 0.6160 0.1283
5.0000 -14.0000 13.0000 -0.7586 -0.3121 -0.5925
9.0000 10.0000 11.0000 -0.7153 -0.2998 0.6403
8.0000 -6.0000 15.0000 -0.9098 -0.3777 -0.1527
8.0000 14.0000 8.0000 -0.5424 -0.2280 0.8170
9.0000 3.0000 -15.0000 0.4375 -0.8377 0.3676
8.0000 -5.0000 -15.0000 0.4440 -0.8762 -0.0348
5.0000 -14.0000 -12.0000 0.3674 -0.7388 -0.5339
6.0000 6.0000 -18.0000 0.6624 -0.6412 0.4544
4.0000 -6.0000 -19.0000 0.7308 -0.6815 -0.1573
-5.0000 9.0000 17.0000 -0.6056 0.7568 0.2839
1.0000 -4.0000 20.0000 -0.9385 0.2184 -0.2164
3.0000 12.0000 16.0000 -0.7713 0.2272 0.5977
